data_4021553
loop_
_publ_author_name
'Vijay Nair'
'Ani Deepthi'
'Manojkumar Poonoth'
'Bindu Santhamma'
'Sreekumar Vellalath'
'Beneesh Pattoorpady Babu'
'Resmi Mohan'
'Eringathodi Suresh'

_publ_section_title
;
 Reaction of Dimethoxycarbene-DMAD Zwitterion with 1,2-Diones
 and Anhydrides: A Novel Synthesis of Highly Substituted
 Dihydrofurans and Spirodihydrofurans
;
_journal_name_full 'Journal of Organic Chemistry'
_journal_page_first 2313
_journal_page_last 2319
_journal_paper_doi 10.1021/jo052429k
_journal_volume 71
_journal_year 2006
_chemical_formula_sum 'C30 H32 O10'
_chemical_formula_weight 552.56
_chemical_name_systematic
; 
 ? 
;
_space_group_IT_number 60
_symmetry_cell_setting orthorhombic
_symmetry_space_group_name_Hall '-P 2n 2ab'
_symmetry_space_group_name_H-M 'P b c n'
_atom_sites_solution_hydrogens geom
_atom_sites_solution_primary direct
_atom_sites_solution_secondary difmap
_audit_creation_method SHELXL-97
_cell_angle_alpha 90.00
_cell_angle_beta 90.00
_cell_angle_gamma 90.00
_cell_formula_units_Z 8
_cell_length_a 38.507(3)
_cell_length_b 11.0686(8)
_cell_length_c 13.5293(10)
_cell_measurement_temperature 300(2)
_cell_volume 5766.5(7)
_computing_cell_refinement 'BRUKER SMART'
_computing_data_collection 'BRUKER SMART'
_computing_data_reduction 'BRUKER SAINT'
_computing_molecular_graphics 'ORTEP, PLATON'
_computing_structure_refinement 'SHELXL-97 (Sheldrick, 1997)'
_computing_structure_solution 'SHELXS-97 (Sheldrick, 1990)'
_diffrn_ambient_temperature 273(2)
_diffrn_measured_fraction_theta_full 0.894
_diffrn_measured_fraction_theta_max 0.894
_diffrn_measurement_device_type 'BRUKER SMART APEX CCD DIFFRACTOMETER'
_diffrn_measurement_method 'OMEGA-PHI SCAN'
_diffrn_radiation_monochromator graphite
_diffrn_radiation_source 'fine-focus sealed tube'
_diffrn_radiation_type MoK\a
_diffrn_radiation_wavelength 0.71073
_diffrn_reflns_av_R_equivalents 0.0316
_diffrn_reflns_av_sigmaI/netI 0.0232
_diffrn_reflns_limit_h_max 42
_diffrn_reflns_limit_h_min -45
_diffrn_reflns_limit_k_max 13
_diffrn_reflns_limit_k_min -13
_diffrn_reflns_limit_l_max 8
_diffrn_reflns_limit_l_min -16
_diffrn_reflns_number 26769
_diffrn_reflns_theta_full 25.00
_diffrn_reflns_theta_max 25.00
_diffrn_reflns_theta_min 1.91
_exptl_absorpt_coefficient_mu 0.096
_exptl_crystal_colour 'light yellow'
_exptl_crystal_density_diffrn 1.273
_exptl_crystal_density_method 'not measured'
_exptl_crystal_description plates
_exptl_crystal_F_000 2336
_exptl_crystal_size_max 0.25
_exptl_crystal_size_mid 0.18
_exptl_crystal_size_min 0.10
_refine_diff_density_max 0.210
_refine_diff_density_min -0.138
_refine_diff_density_rms 0.038
_refine_ls_extinction_method none
_refine_ls_goodness_of_fit_ref 1.109
_refine_ls_hydrogen_treatment mixed
_refine_ls_matrix_type full
_refine_ls_number_parameters 369
_refine_ls_number_reflns 5070
_refine_ls_number_restraints 0
_refine_ls_restrained_S_all 1.109
_refine_ls_R_factor_all 0.0864
_refine_ls_R_factor_gt 0.0665
_refine_ls_shift/su_max 0.021
_refine_ls_shift/su_mean 0.000
_refine_ls_structure_factor_coef Fsqd
_refine_ls_weighting_details 'w=1/[\s^2^(Fo^2^)+(0.0623P)^2^+2.8038P] where P=(Fo^2^+2Fc^2^)/3'
_refine_ls_weighting_scheme calc
_refine_ls_wR_factor_gt 0.1528
_refine_ls_wR_factor_ref 0.1639
_reflns_number_gt 3817
_reflns_number_total 5070
_reflns_threshold_expression >2sigma(I)
_cod_data_source_file jo052429ksi20051206_123607.cif
_cod_depositor_comments
;
The following automatic conversions were performed:
'_symmetry_cell_setting' value 'Orthorhombic' changed to 'orthorhombic'
according to '/home/saulius/struct/CIF-dictionaries/cif_core.dic'
dictionary named 'cif_core.dic' version 2.4.1 from 2010-06-29.

Automatic conversion script
Id: cif_fix_enum 1527 2010-12-29 10:47:43Z saulius 

The following automatic conversions were performed:

'_refine_ls_weighting_scheme' value 'calc
w=1/[\s^2^(Fo^2^)+(0.0623P)^2^+2.8038P] where P=(Fo^2^+2Fc^2^)/3' was
changed to 'calc'. New tag '_refine_ls_weighting_details' was
created. The value of the new tag was set to
'w=1/[\s^2^(Fo^2^)+(0.0623P)^2^+2.8038P] where P=(Fo^2^+2Fc^2^)/3'.

Automatic conversion script
Id: cif_fix_values 3143 2015-03-26 13:38:13Z robertas 
;
_cod_database_code 4021553

loop_
_symmetry_equiv_pos_as_xyz
'x, y, z'
'-x+1/2, -y+1/2, z+1/2'
'-x, y, -z+1/2'
'x+1/2, -y+1/2, -z'
'-x, -y, -z'
'x-1/2, y-1/2, -z-1/2'
'x, -y, z-1/2'
'-x-1/2, y-1/2, z'

loop_
_atom_site_label
_atom_site_type_symbol
_atom_site_fract_x
_atom_site_fract_y
_atom_site_fract_z
_atom_site_U_iso_or_equiv
_atom_site_adp_type
_atom_site_occupancy
_atom_site_calc_flag
_atom_site_refinement_flags
O1 O 0.14938(5) 0.26678(16) 0.18381(13) 0.0585(5) Uani 1 d .
O3 O 0.13553(5) 0.50038(18) 0.21069(15) 0.0722(6) Uani 1 d .
O4 O 0.16190(5) 0.47335(16) 0.35652(15) 0.0662(5) Uani 1 d .
O10 O 0.19831(5) 0.2586(2) 0.49401(15) 0.0751(6) Uani 1 d .
O8 O 0.21302(5) 0.02382(19) 0.37587(17) 0.0761(6) Uani 1 d .
C2 C 0.08227(6) 0.3244(2) 0.34934(19) 0.0520(6) Uani 1 d .
C5 C 0.13911(6) 0.2942(2) 0.28272(18) 0.0519(6) Uani 1 d .
O9 O 0.14077(5) 0.2464(2) 0.50177(15) 0.0818(7) Uani 1 d .
O5 O 0.17418(6) 0.08223(19) 0.14526(16) 0.0763(6) Uani 1 d .
C1 C 0.10325(7) 0.2421(2) 0.30556(18) 0.0507(6) Uani 1 d .
C17 C 0.09353(7) 0.1177(2) 0.2794(2) 0.0564(7) Uani 1 d .
C8 C 0.16804(6) 0.2410(2) 0.34549(19) 0.0514(6) Uani 1 d .
C15 C 0.16695(7) 0.2492(2) 0.4555(2) 0.0559(7) Uani 1 d .
C3 C 0.09918(7) 0.4422(2) 0.3514(2) 0.0576(7) Uani 1 d .
C4 C 0.13435(7) 0.4335(2) 0.29867(19) 0.0544(7) Uani 1 d .
O6 O 0.20399(6) 0.2509(2) 0.11776(16) 0.0790(6) Uani 1 d .
O2 O 0.08838(5) 0.53462(19) 0.38761(19) 0.0874(7) Uani 1 d .
C7 C 0.19082(7) 0.1854(2) 0.2885(2) 0.0557(7) Uani 1 d .
C24 C 0.04763(7) 0.3023(2) 0.3932(2) 0.0569(7) Uani 1 d .
C29 C 0.02070(7) 0.3832(3) 0.3836(3) 0.0708(8) Uani 1 d .
H29 H 0.0244 0.4556 0.3504 0.085 Uiso 1 calc R
C18 C 0.11391(8) 0.0181(3) 0.2998(2) 0.0727(9) Uani 1 d .
H18 H 0.1353 0.0288 0.3303 0.087 Uiso 1 calc R
C6 C 0.18009(7) 0.1962(3) 0.1808(2) 0.0622(7) Uani 1 d .
C13 C 0.22178(7) 0.1135(3) 0.3181(2) 0.0645(8) Uani 1 d .
C22 C 0.06186(9) 0.0972(3) 0.2334(2) 0.0779(9) Uani 1 d .
H22 H 0.0475 0.1624 0.2185 0.093 Uiso 1 calc R
C27 C -0.01857(8) 0.2532(3) 0.4716(3) 0.0775(9) Uani 1 d .
O7 O 0.25035(6) 0.1337(3) 0.2897(2) 0.1145(10) Uani 1 d .
C10 C 0.16333(9) 0.6007(3) 0.3784(3) 0.0847(10) Uani 1 d .
H10A H 0.1582 0.6460 0.3198 0.127 Uiso 1 calc R
H10B H 0.1862 0.6212 0.4014 0.127 Uiso 1 calc R
H10C H 0.1466 0.6196 0.4288 0.127 Uiso 1 calc R
C25 C 0.04114(8) 0.1981(3) 0.4464(2) 0.0763(9) Uani 1 d .
H25 H 0.0590 0.1429 0.4568 0.092 Uiso 1 calc R
C9 C 0.10768(10) 0.4842(3) 0.1422(3) 0.0929(11) Uani 1 d .
H9A H 0.1084 0.4037 0.1160 0.139 Uiso 1 calc R
H9B H 0.1100 0.5413 0.0892 0.139 Uiso 1 calc R
H9C H 0.0859 0.4968 0.1754 0.139 Uiso 1 calc R
C19 C 0.10310(11) -0.0969(3) 0.2759(3) 0.0898(11) Uani 1 d .
H19 H 0.1173 -0.1623 0.2909 0.108 Uiso 1 calc R
C28 C -0.01185(8) 0.3585(3) 0.4227(3) 0.0802(10) Uani 1 d .
H28 H -0.0295 0.4150 0.4154 0.096 Uiso 1 calc R
C20 C 0.07189(13) -0.1170(3) 0.2304(3) 0.1033(13) Uani 1 d .
C21 C 0.05131(12) -0.0181(3) 0.2095(3) 0.1055(13) Uani 1 d .
H21 H 0.0300 -0.0295 0.1787 0.127 Uiso 1 calc R
C14 C 0.24043(9) -0.0554(3) 0.4101(3) 0.0944(11) Uani 1 d .
H14A H 0.2438 -0.1193 0.3632 0.142 Uiso 1 calc R
H14B H 0.2341 -0.0892 0.4729 0.142 Uiso 1 calc R
H14C H 0.2616 -0.0102 0.4170 0.142 Uiso 1 calc R
C16 C 0.19939(10) 0.2674(4) 0.6010(3) 0.0992(12) Uani 1 d .
H16A H 0.1833 0.3282 0.6227 0.149 Uiso 1 calc R
H16B H 0.2224 0.2887 0.6217 0.149 Uiso 1 calc R
H16C H 0.1931 0.1910 0.6294 0.149 Uiso 1 calc R
C26 C 0.00856(9) 0.1748(3) 0.4843(3) 0.0873(10) Uani 1 d .
H26 H 0.0049 0.1037 0.5194 0.105 Uiso 1 calc R
C30 C -0.05446(10) 0.2235(4) 0.5105(3) 0.1164(15) Uani 1 d .
H30A H -0.0666 0.2971 0.5258 0.175 Uiso 1 calc R
H30B H -0.0524 0.1753 0.5692 0.175 Uiso 1 calc R
H30C H -0.0672 0.1794 0.4613 0.175 Uiso 1 calc R
C11 C 0.15417(10) 0.0755(3) 0.0559(3) 0.0923(11) Uani 1 d .
H11A H 0.1315 0.1089 0.0673 0.138 Uiso 1 calc R
H11B H 0.1520 -0.0074 0.0360 0.138 Uiso 1 calc R
H11C H 0.1656 0.1205 0.0048 0.138 Uiso 1 calc R
C12 C 0.21316(10) 0.3719(4) 0.1412(3) 0.0989(12) Uani 1 d .
H12A H 0.1929 0.4223 0.1371 0.148 Uiso 1 calc R
H12B H 0.2303 0.4001 0.0952 0.148 Uiso 1 calc R
H12C H 0.2224 0.3750 0.2070 0.148 Uiso 1 calc R
C23 C 0.05997(18) -0.2448(3) 0.2059(4) 0.171(3) Uani 1 d .
H23A H 0.0752 -0.3020 0.2371 0.257 Uiso 1 calc R
H23B H 0.0605 -0.2564 0.1356 0.257 Uiso 1 calc R
H23C H 0.0367 -0.2564 0.2295 0.257 Uiso 1 calc R

loop_
_atom_site_aniso_label
_atom_site_aniso_U_11
_atom_site_aniso_U_22
_atom_site_aniso_U_33
_atom_site_aniso_U_23
_atom_site_aniso_U_13
_atom_site_aniso_U_12
O1 0.0649(11) 0.0664(12) 0.0443(10) 0.0001(9) 0.0002(8) 0.0185(9)
O3 0.0908(14) 0.0661(12) 0.0598(12) 0.0095(10) -0.0074(11) 0.0115(11)
O4 0.0649(11) 0.0583(12) 0.0755(13) -0.0038(10) -0.0167(10) 0.0037(9)
O10 0.0647(12) 0.1020(16) 0.0587(12) -0.0024(11) -0.0128(10) 0.0100(11)
O8 0.0613(11) 0.0804(14) 0.0865(15) 0.0284(12) 0.0090(10) 0.0191(10)
C2 0.0534(14) 0.0561(15) 0.0463(14) -0.0044(12) -0.0073(12) 0.0150(12)
C5 0.0582(15) 0.0573(15) 0.0401(14) -0.0013(12) -0.0021(12) 0.0119(12)
O9 0.0638(13) 0.1297(19) 0.0520(12) 0.0055(12) 0.0018(10) 0.0081(12)
O5 0.0885(14) 0.0743(14) 0.0662(13) -0.0150(11) 0.0041(11) 0.0235(11)
C1 0.0587(15) 0.0514(14) 0.0419(13) 0.0014(12) -0.0079(12) 0.0152(12)
C17 0.0667(17) 0.0533(16) 0.0490(15) -0.0005(12) 0.0020(13) 0.0121(13)
C8 0.0496(14) 0.0552(15) 0.0494(15) 0.0047(12) -0.0022(12) 0.0089(12)
C15 0.0596(17) 0.0547(16) 0.0533(16) 0.0033(13) -0.0091(14) 0.0112(13)
C3 0.0593(16) 0.0558(16) 0.0577(16) -0.0114(13) -0.0111(13) 0.0163(13)
C4 0.0621(16) 0.0539(15) 0.0474(15) 0.0006(12) -0.0088(13) 0.0080(12)
O6 0.0796(14) 0.0953(17) 0.0622(13) 0.0105(12) 0.0214(11) 0.0139(12)
O2 0.0759(14) 0.0664(13) 0.120(2) -0.0337(13) 0.0077(13) 0.0116(11)
C7 0.0531(15) 0.0574(15) 0.0565(17) 0.0058(13) 0.0031(13) 0.0095(12)
C24 0.0593(16) 0.0600(16) 0.0516(16) -0.0096(13) -0.0050(13) 0.0127(13)
C29 0.0631(18) 0.0597(17) 0.090(2) -0.0034(16) 0.0016(16) 0.0110(14)
C18 0.079(2) 0.0599(19) 0.079(2) 0.0048(16) 0.0084(17) 0.0192(15)
C6 0.0649(17) 0.0682(18) 0.0534(16) -0.0014(14) 0.0089(14) 0.0165(14)
C13 0.0546(17) 0.0722(19) 0.0666(19) 0.0077(16) 0.0068(14) 0.0159(14)
C22 0.103(2) 0.0533(17) 0.077(2) -0.0030(15) -0.0253(19) 0.0108(16)
C27 0.077(2) 0.080(2) 0.076(2) -0.0160(19) 0.0140(17) 0.0055(18)
O7 0.0577(13) 0.140(2) 0.145(2) 0.0672(19) 0.0254(15) 0.0248(14)
C10 0.084(2) 0.0648(19) 0.105(3) -0.0137(19) -0.0167(19) -0.0070(16)
C25 0.078(2) 0.078(2) 0.073(2) 0.0098(17) 0.0081(17) 0.0222(17)
C9 0.123(3) 0.092(2) 0.063(2) 0.0007(18) -0.028(2) 0.036(2)
C19 0.127(3) 0.057(2) 0.086(3) 0.0068(18) 0.010(2) 0.028(2)
C28 0.0626(19) 0.076(2) 0.101(3) -0.013(2) 0.0058(18) 0.0184(16)
C20 0.177(4) 0.051(2) 0.082(3) -0.0051(18) -0.029(3) 0.006(2)
C21 0.146(3) 0.066(2) 0.104(3) -0.004(2) -0.053(3) -0.006(2)
C14 0.083(2) 0.094(2) 0.107(3) 0.031(2) 0.001(2) 0.0370(19)
C16 0.104(3) 0.131(3) 0.063(2) -0.007(2) -0.031(2) 0.014(2)
C26 0.099(3) 0.079(2) 0.084(3) 0.0119(19) 0.023(2) 0.007(2)
C30 0.100(3) 0.124(3) 0.125(4) -0.017(3) 0.046(3) -0.005(2)
C11 0.109(3) 0.096(3) 0.072(2) -0.029(2) -0.004(2) 0.012(2)
C12 0.098(3) 0.098(3) 0.100(3) 0.021(2) 0.020(2) -0.008(2)
C23 0.302(8) 0.059(2) 0.153(5) -0.007(3) -0.090(5) -0.006(3)

loop_
_atom_type_symbol
_atom_type_description
_atom_type_scat_dispersion_real
_atom_type_scat_dispersion_imag
_atom_type_scat_source
C C 0.0033 0.0016 'International Tables Vol C Tables 4.2.6.8 and 6.1.1.4'
H H 0.0000 0.0000 'International Tables Vol C Tables 4.2.6.8 and 6.1.1.4'
O O 0.0106 0.0060 'International Tables Vol C Tables 4.2.6.8 and 6.1.1.4'

loop_
_geom_angle_atom_site_label_1
_geom_angle_atom_site_label_2
_geom_angle_atom_site_label_3
_geom_angle
C6 O1 C5 112.02(19)
C4 O3 C9 117.4(2)
C4 O4 C10 117.1(2)
C15 O10 C16 115.2(3)
C13 O8 C14 117.6(2)
C1 C2 C3 110.1(2)
C1 C2 C24 127.0(2)
C3 C2 C24 122.9(2)
O1 C5 C8 103.81(19)
O1 C5 C1 111.1(2)
C8 C5 C1 113.8(2)
O1 C5 C4 111.7(2)
C8 C5 C4 112.9(2)
C1 C5 C4 103.7(2)
C6 O5 C11 115.6(2)
C2 C1 C17 125.7(2)
C2 C1 C5 112.0(2)
C17 C1 C5 122.3(2)
C18 C17 C22 117.3(3)
C18 C17 C1 123.7(3)
C22 C17 C1 119.0(2)
C7 C8 C15 129.0(2)
C7 C8 C5 110.0(2)
C15 C8 C5 120.9(2)
O9 C15 O10 124.8(3)
O9 C15 C8 123.3(2)
O10 C15 C8 111.9(2)
O2 C3 C2 127.7(3)
O2 C3 C4 123.1(3)
C2 C3 C4 109.2(2)
O4 C4 O3 106.6(2)
O4 C4 C3 113.1(2)
O3 C4 C3 113.0(2)
O4 C4 C5 107.5(2)
O3 C4 C5 113.5(2)
C3 C4 C5 103.3(2)
C6 O6 C12 115.9(2)
C8 C7 C13 128.7(3)
C8 C7 C6 110.0(2)
C13 C7 C6 121.2(2)
C29 C24 C25 117.1(3)
C29 C24 C2 122.2(3)
C25 C24 C2 120.6(2)
C24 C29 C28 121.1(3)
C24 C29 H29 119.5
C28 C29 H29 119.5
C19 C18 C17 121.2(3)
C19 C18 H18 119.4
C17 C18 H18 119.4
O5 C6 O6 107.2(2)
O5 C6 O1 112.3(2)
O6 C6 O1 109.3(2)
O5 C6 C7 108.0(2)
O6 C6 C7 116.2(2)
O1 C6 C7 104.0(2)
O7 C13 O8 125.1(3)
O7 C13 C7 123.8(3)
O8 C13 C7 111.1(2)
C21 C22 C17 121.0(3)
C21 C22 H22 119.5
C17 C22 H22 119.5
C28 C27 C26 117.2(3)
C28 C27 C30 121.8(3)
C26 C27 C30 121.0(3)
O4 C10 H10A 109.5
O4 C10 H10B 109.5
H10A C10 H10B 109.5
O4 C10 H10C 109.5
H10A C10 H10C 109.5
H10B C10 H10C 109.5
C26 C25 C24 120.9(3)
C26 C25 H25 119.5
C24 C25 H25 119.5
O3 C9 H9A 109.5
O3 C9 H9B 109.5
H9A C9 H9B 109.5
O3 C9 H9C 109.5
H9A C9 H9C 109.5
H9B C9 H9C 109.5
C20 C19 C18 121.4(3)
C20 C19 H19 119.3
C18 C19 H19 119.3
C27 C28 C29 121.6(3)
C27 C28 H28 119.2
C29 C28 H28 119.2
C19 C20 C21 117.9(3)
C19 C20 C23 120.9(4)
C21 C20 C23 121.2(4)
C22 C21 C20 121.1(4)
C22 C21 H21 119.4
C20 C21 H21 119.4
O8 C14 H14A 109.5
O8 C14 H14B 109.5
H14A C14 H14B 109.5
O8 C14 H14C 109.5
H14A C14 H14C 109.5
H14B C14 H14C 109.5
O10 C16 H16A 109.5
O10 C16 H16B 109.5
H16A C16 H16B 109.5
O10 C16 H16C 109.5
H16A C16 H16C 109.5
H16B C16 H16C 109.5
C27 C26 C25 121.9(3)
C27 C26 H26 119.0
C25 C26 H26 119.0
C27 C30 H30A 109.5
C27 C30 H30B 109.5
H30A C30 H30B 109.5
C27 C30 H30C 109.5
H30A C30 H30C 109.5
H30B C30 H30C 109.5
O5 C11 H11A 109.5
O5 C11 H11B 109.5
H11A C11 H11B 109.5
O5 C11 H11C 109.5
H11A C11 H11C 109.5
H11B C11 H11C 109.5
O6 C12 H12A 109.5
O6 C12 H12B 109.5
H12A C12 H12B 109.5
O6 C12 H12C 109.5
H12A C12 H12C 109.5
H12B C12 H12C 109.5
C20 C23 H23A 109.5
C20 C23 H23B 109.5
H23A C23 H23B 109.5
C20 C23 H23C 109.5
H23A C23 H23C 109.5
H23B C23 H23C 109.5

loop_
_geom_bond_atom_site_label_1
_geom_bond_atom_site_label_2
_geom_bond_distance
O1 C6 1.418(3)
O1 C5 1.428(3)
O3 C4 1.402(3)
O3 C9 1.428(4)
O4 C4 1.390(3)
O4 C10 1.441(3)
O10 C15 1.319(3)
O10 C16 1.452(4)
O8 C13 1.308(3)
O8 C14 1.448(3)
C2 C1 1.354(3)
C2 C3 1.458(4)
C2 C24 1.480(4)
C5 C8 1.519(3)
C5 C1 1.528(4)
C5 C4 1.568(4)
O9 C15 1.187(3)
O5 C6 1.369(3)
O5 C11 1.435(4)
C1 C17 1.471(4)
C17 C18 1.381(4)
C17 C22 1.388(4)
C8 C7 1.321(3)
C8 C15 1.492(4)
C3 O2 1.208(3)
C3 C4 1.534(4)
O6 C6 1.393(3)
O6 C12 1.421(4)
C7 C13 1.488(4)
C7 C6 1.519(4)
C24 C29 1.377(4)
C24 C25 1.383(4)
C29 C28 1.388(4)
C29 H29 0.9300
C18 C19 1.378(5)
C18 H18 0.9300
C13 O7 1.186(3)
C22 C21 1.378(4)
C22 H22 0.9300
C27 C28 1.364(5)
C27 C26 1.369(4)
C27 C30 1.515(5)
C10 H10A 0.9600
C10 H10B 0.9600
C10 H10C 0.9600
C25 C26 1.379(4)
C25 H25 0.9300
C9 H9A 0.9600
C9 H9B 0.9600
C9 H9C 0.9600
C19 C20 1.368(5)
C19 H19 0.9300
C28 H28 0.9300
C20 C21 1.381(5)
C20 C23 1.524(5)
C21 H21 0.9300
C14 H14A 0.9600
C14 H14B 0.9600
C14 H14C 0.9600
C16 H16A 0.9600
C16 H16B 0.9600
C16 H16C 0.9600
C26 H26 0.9300
C30 H30A 0.9600
C30 H30B 0.9600
C30 H30C 0.9600
C11 H11A 0.9600
C11 H11B 0.9600
C11 H11C 0.9600
C12 H12A 0.9600
C12 H12B 0.9600
C12 H12C 0.9600
C23 H23A 0.9600
C23 H23B 0.9600
C23 H23C 0.9600

loop_
_cod_related_entry_id
_cod_related_entry_database
_cod_related_entry_code
1 ChemSpider 9874348
